data_7124046
loop_
_publ_author_name
'Zhang, Cui-Juan'
'Lian, Kai-Ting'
'Huang, Guo-Zhang'
'Bala, Sukhen'
'Ni, Zhao-Ping'
'Tong, Ming-Liang'

_publ_section_title
;
 Hysteretic Four-Step Spin-Crossover in a 3D Hofmann-type Metal-Organic
 Framework with Aromatic Guest
;
_journal_name_full 'Chemical Communications'
_journal_paper_doi 10.1039/C9CC06017K
_journal_year 2019
_chemical_formula_moiety 'C64 H32 Ag8 Fe4 N32 O4, 6(C10 H8)'
_chemical_formula_sum 'C124 H80 Ag8 Fe4 N32 O4'
_chemical_formula_weight 3168.56
_space_group_crystal_system triclinic
_space_group_IT_number 2
_space_group_name_Hall '-P 1'
_space_group_name_H-M_alt 'P -1'
_symmetry_space_group_name_Hall '-P 1'
_symmetry_space_group_name_H-M 'P -1'
_atom_sites_solution_hydrogens geom
_atom_sites_solution_primary dual
_audit_creation_date 2018-11-03
_audit_creation_method
;
Olex2 1.2
(compiled 2018.05.29 svn.r3508 for OlexSys, GUI svn.r5506)
;
_audit_update_record
;
2019-04-30 deposited with the CCDC.    2019-08-20 downloaded from the CCDC.
;
_cell_angle_alpha 67.033(2)
_cell_angle_beta 76.138(2)
_cell_angle_gamma 87.708(3)
_cell_formula_units_Z 2
_cell_length_a 27.8418(18)
_cell_length_b 17.5236(14)
_cell_length_c 13.7996(9)
_cell_measurement_reflns_used 9939
_cell_measurement_temperature 188(2)
_cell_measurement_theta_max 25.46
_cell_measurement_theta_min 2.44
_cell_volume 6007.6(7)
_computing_cell_refinement 'SAINT v8.37A (Bruker, 2015)'
_computing_data_reduction 'SAINT v8.37A (Bruker, 2015)'
_computing_molecular_graphics 'Olex2 (Dolomanov et al., 2009)'
_computing_publication_material 'Olex2 (Dolomanov et al., 2009)'
_computing_structure_refinement 'XL (Sheldrick, 2008)'
_computing_structure_solution 'ShelXT (Sheldrick, 2015)'
_diffrn_ambient_temperature 188.12
_diffrn_measured_fraction_theta_full 0.998
_diffrn_measured_fraction_theta_max 0.992
_diffrn_measurement_device_type 'Bruker APEX-II CCD'
_diffrn_measurement_method '\f and \w scans'
_diffrn_radiation_type MoK\a
_diffrn_radiation_wavelength 0.71073
_diffrn_reflns_av_R_equivalents 0.1655
_diffrn_reflns_av_unetI/netI 0.1540
_diffrn_reflns_Laue_measured_fraction_full 0.998
_diffrn_reflns_Laue_measured_fraction_max 0.992
_diffrn_reflns_limit_h_max 36
_diffrn_reflns_limit_h_min -36
_diffrn_reflns_limit_k_max 22
_diffrn_reflns_limit_k_min -22
_diffrn_reflns_limit_l_max 17
_diffrn_reflns_limit_l_min -17
_diffrn_reflns_number 133997
_diffrn_reflns_point_group_measured_fraction_full 0.998
_diffrn_reflns_point_group_measured_fraction_max 0.992
_diffrn_reflns_theta_full 25.242
_diffrn_reflns_theta_max 27.586
_diffrn_reflns_theta_min 2.264
_diffrn_standards_number 0
_exptl_absorpt_coefficient_mu 1.807
_exptl_absorpt_correction_T_max 0.0949
_exptl_absorpt_correction_T_min 0.0631
_exptl_absorpt_correction_type multi-scan
_exptl_absorpt_process_details
;
SADABS-2014/5 (Bruker,2014/5) was used for absorption correction.
wR2(int) was 0.0994 before and 0.0653 after correction.
The Ratio of minimum to maximum transmission is 0.6649.
The \l/2 correction factor is Not present.
;
_exptl_crystal_colour red
_exptl_crystal_colour_primary red
_exptl_crystal_density_diffrn 1.752
_exptl_crystal_description block
_exptl_crystal_F_000 3120
_exptl_crystal_size_max 0.079
_exptl_crystal_size_mid 0.072
_exptl_crystal_size_min 0.045
_refine_diff_density_max 1.481
_refine_diff_density_min -1.836
_refine_diff_density_rms 0.149
_refine_ls_extinction_method none
_refine_ls_goodness_of_fit_ref 1.023
_refine_ls_hydrogen_treatment constr
_refine_ls_matrix_type full
_refine_ls_number_parameters 1501
_refine_ls_number_reflns 27609
_refine_ls_number_restraints 0
_refine_ls_restrained_S_all 1.023
_refine_ls_R_factor_all 0.2182
_refine_ls_R_factor_gt 0.0798
_refine_ls_shift/su_max 0.001
_refine_ls_shift/su_mean 0.000
_refine_ls_structure_factor_coef Fsqd
_refine_ls_weighting_details 'w=1/[\s^2^(Fo^2^)+(0.0096P)^2^+61.5636P] where P=(Fo^2^+2Fc^2^)/3'
_refine_ls_weighting_scheme calc
_refine_ls_wR_factor_gt 0.1207
_refine_ls_wR_factor_ref 0.1531
_reflns_Friedel_coverage 0.000
_reflns_number_gt 10979
_reflns_number_total 27609
_reflns_threshold_expression 'I > 2\s(I)'
_cod_data_source_file c9cc06017k2.cif
_cod_data_source_block 1-naph-188K
_cod_database_code 7124046
_shelx_shelxl_version_number 2014/7
_shelx_space_group_comment
;
The symmetry employed for this shelxl refinement is uniquely defined
by the following loop, which should always be used as a source of
symmetry information in preference to the above space-group names.
They are only intended as comments.
;
_shelx_estimated_absorpt_t_max 0.923
_shelx_estimated_absorpt_t_min 0.870
_olex2_refinement_description
;
1. Fixed Uiso
 At 1.2 times of:
  All C(H) groups
2. Uiso/Uaniso restraints and constraints
Uanis(N13) = Uanis(C36)
Uanis(N21) = Uanis(C67)
Uanis(C15) = Uanis(C16)
Uanis(C78) = Uanis(C77)
Uanis(C88) = Uanis(C83)
Uanis(C109) = Uanis(C105)
Uanis(C108) = Uanis(C109)
Uanis(C25) = Uanis(C24)
3.a Aromatic/amide H refined with riding coordinates:
 C5(H5), C6(H6), C8(H8), C9(H9), C13(H13), C14(H14), C15(H15), C16(H16),
 C36(H36), C37(H37), C39(H39), C40(H40), C44(H44), C45(H45), C46(H46), C47(H47),
  C67(H67), C68(H68), C70(H70), C71(H71), C75(H75), C76(H76), C77(H77),
 C78(H78), C98(H98), C99(H99), C101(H101), C102(H102), C106(H106), C107(H107),
 C108(H108), C109(H109), C17(H17), C18(H18), C19(H19), C20(H20), C22(H22),
 C23(H23), C24(H24), C25(H25), C27(H27), C28(H28), C29(H29), C30(H30), C48(H48),
  C49(H49), C50(H50), C51(H51), C53(H53), C54(H54), C55(H55), C56(H56),
 C58(H58), C59(H59), C60(H60), C61(H61), C79(H79), C80(H80), C81(H81), C82(H82),
  C84(H84), C85(H85), C86(H86), C87(H87), C89(H89), C90(H90), C91(H91),
 C92(H92), C110(H110), C111(H111), C112(H112), C113(H113), C115(H115),
 C116(H116), C117(H117), C118(H118), C120(H120), C121(H121), C122(H122),
 C123(H123)
;
_olex2_submission_special_instructions 'No special instructions were received'

loop_
_space_group_symop_operation_xyz
'x, y, z'
'-x, -y, -z'

loop_
_atom_site_label
_atom_site_type_symbol
_atom_site_fract_x
_atom_site_fract_y
_atom_site_fract_z
_atom_site_U_iso_or_equiv
_atom_site_adp_type
_atom_site_occupancy
_atom_site_site_symmetry_order
_atom_site_calc_flag
_atom_site_refinement_flags_posn
Ag1 Ag 0.41361(3) -0.23166(7) 0.65811(8) 0.0303(3) Uani 1 1 d .
Ag2 Ag 0.63920(3) 0.07158(7) 0.39484(9) 0.0334(3) Uani 1 1 d .
Ag3 Ag 0.64371(3) 0.05939(7) -0.10058(8) 0.0306(3) Uani 1 1 d .
Ag4 Ag 0.41329(3) -0.23078(7) 0.15922(9) 0.0304(3) Uani 1 1 d .
Ag5 Ag 0.90685(4) 0.26681(8) 0.66216(10) 0.0414(3) Uani 1 1 d .
Ag6 Ag 0.90732(4) 0.26620(7) 0.16478(9) 0.0412(3) Uani 1 1 d .
Ag7 Ag 1.15066(4) 0.56171(8) 0.39205(9) 0.0426(3) Uani 1 1 d .
Ag8 Ag 1.14719(4) 0.57491(8) 0.88825(11) 0.0485(3) Uani 1 1 d .
Fe1 Fe 0.28344(5) 0.66094(10) 0.02672(12) 0.0170(4) Uani 1 1 d .
Fe2 Fe 0.52972(6) -0.08830(11) 0.28016(14) 0.0167(3) Uani 1 1 d .
Fe3 Fe 0.77559(5) 0.16155(9) 0.53083(11) 0.0150(4) Uani 1 1 d .
Fe4 Fe 1.02981(6) 0.41145(12) 0.77997(15) 0.0215(4) Uani 1 1 d .
O1 O 0.1820(2) 1.0584(5) -0.0970(6) 0.0252(19) Uani 1 1 d .
O2 O 0.3823(2) 0.2598(5) 0.1571(6) 0.0211(18) Uani 1 1 d .
O3 O 0.6777(2) -0.4373(5) 0.4037(6) 0.0246(19) Uani 1 1 d .
O4 O 0.8769(3) 0.7629(5) 0.6549(6) 0.027(2) Uani 1 1 d .
N1 N 0.2337(4) 0.6386(6) -0.0401(8) 0.030(2) Uani 1 1 d .
N2 N 0.2327(3) 0.6281(6) 0.1670(9) 0.030(2) Uani 1 1 d .
N3 N 0.3327(3) 0.6865(6) 0.0942(8) 0.022(2) Uani 1 1 d .
N4 N 0.3343(3) 0.6945(6) -0.1145(7) 0.023(2) Uani 1 1 d .
N5 N 0.2627(3) 0.7791(6) -0.0147(7) 0.021(2) Uani 1 1 d .
N6 N 0.2601(3) 1.0881(6) -0.1077(8) 0.026(2) Uani 1 1 d .
N7 N 0.2344(3) 1.1617(7) -0.1293(8) 0.030(3) Uani 1 1 d .
N8 N 0.0796(3) 1.3159(7) -0.1884(8) 0.029(3) Uani 1 1 d .
N9 N 0.4896(3) -0.1462(5) 0.4254(7) 0.020(2) Uani 1 1 d .
N10 N 0.4926(3) -0.1484(6) 0.2283(7) 0.019(2) Uani 1 1 d .
N11 N 0.5701(3) -0.0303(6) 0.1346(8) 0.025(2) Uani 1 1 d .
N12 N 0.5648(3) -0.0253(6) 0.3318(8) 0.023(2) Uani 1 1 d .
N13 N 0.4819(3) -0.0010(6) 0.2523(7) 0.0188(17) Uani 1 1 d .
N14 N 0.3280(3) 0.1574(6) 0.1929(7) 0.023(2) Uani 1 1 d .
N15 N 0.3044(3) 0.2327(6) 0.1637(7) 0.023(2) Uani 1 1 d .
N16 N 0.3027(3) 0.5427(6) 0.0682(7) 0.020(2) Uani 1 1 d .
N17 N 0.7235(3) 0.1393(6) 0.4672(7) 0.020(2) Uani 1 1 d .
N18 N 0.7247(3) 0.1281(6) 0.6711(8) 0.022(2) Uani 1 1 d .
N19 N 0.8248(3) 0.1879(6) 0.5953(8) 0.025(2) Uani 1 1 d .
N20 N 0.8259(3) 0.1940(6) 0.3908(8) 0.027(2) Uani 1 1 d .
N21 N 0.7568(3) -0.7183(7) 0.4879(8) 0.0249(18) Uani 1 1 d .
N22 N 0.7560(3) -0.4076(6) 0.3915(7) 0.022(2) Uani 1 1 d .
N23 N 0.7312(3) -0.3349(6) 0.3714(7) 0.022(2) Uani 1 1 d .
N24 N 0.5786(3) -0.1748(6) 0.3076(7) 0.018(2) Uani 1 1 d .
N25 N 0.9858(3) 0.3490(7) 0.9364(9) 0.037(3) Uani 1 1 d .
N26 N 0.9900(3) 0.3465(7) 0.7226(8) 0.032(3) Uani 1 1 d .
N27 N 1.0743(4) 0.4754(6) 0.6225(9) 0.035(3) Uani 1 1 d .
N28 N 1.0687(3) 0.4814(7) 0.8304(9) 0.035(3) Uani 1 1 d .
N29 N 0.9791(3) 0.5048(7) 0.7515(8) 0.032(3) Uani 1 1 d .
N30 N 0.8232(3) 0.6590(6) 0.6912(8) 0.024(2) Uani 1 1 d .
N31 N 0.7993(3) 0.7331(6) 0.6639(8) 0.025(2) Uani 1 1 d .
N32 N 0.7961(3) 1.0422(6) 0.5707(7) 0.022(2) Uani 1 1 d .
C1 C 0.2025(5) 0.6190(8) -0.0684(12) 0.041(4) Uani 1 1 d .
C2 C 0.2029(4) 0.6067(9) 0.2477(11) 0.036(3) Uani 1 1 d .
C3 C 0.3617(4) 0.7134(7) 0.1202(10) 0.027(3) Uani 1 1 d .
C4 C 0.3631(4) 0.7173(8) -0.1941(10) 0.029(3) Uani 1 1 d .
C5 C 0.2979(4) 0.8432(7) -0.0584(9) 0.024(2) Uani 1 1 d .
H5 H 0.3318 0.8307 -0.0720 0.029 Uiso 1 1 calc R
C6 C 0.2870(4) 0.9248(7) -0.0836(10) 0.027(3) Uani 1 1 d .
H6 H 0.3129 0.9672 -0.1125 0.033 Uiso 1 1 calc R
C7 C 0.2383(4) 0.9448(8) -0.0667(8) 0.026(3) Uani 1 1 d .
C8 C 0.2024(5) 0.8785(9) -0.0204(11) 0.045(4) Uani 1 1 d .
H8 H 0.1683 0.8892 -0.0045 0.054 Uiso 1 1 calc R
C9 C 0.2161(4) 0.7977(8) 0.0025(10) 0.034(3) Uani 1 1 d .
H9 H 0.1910 0.7541 0.0316 0.041 Uiso 1 1 calc R
C10 C 0.2280(4) 1.0317(9) -0.0900(10) 0.028(3) Uani 1 1 d .
C11 C 0.1897(4) 1.1408(9) -0.1224(9) 0.029(3) Uani 1 1 d .
C12 C 0.1506(4) 1.1981(7) -0.1432(10) 0.023(3) Uani 1 1 d .
C13 C 0.1633(4) 1.2819(8) -0.1829(9) 0.027(3) Uani 1 1 d .
H13 H 0.1966 1.3002 -0.1944 0.032 Uiso 1 1 calc R
C14 C 0.1284(4) 1.3386(8) -0.2057(10) 0.026(3) Uani 1 1 d .
H14 H 0.1383 1.3959 -0.2346 0.031 Uiso 1 1 calc R
C15 C 0.0677(4) 1.2355(8) -0.1503(9) 0.028(2) Uani 1 1 d .
H15 H 0.0339 1.2185 -0.1367 0.033 Uiso 1 1 calc R
C16 C 0.1016(4) 1.1742(8) -0.1289(9) 0.028(2) Uani 1 1 d .
H16 H 0.0914 1.1173 -0.1051 0.033 Uiso 1 1 calc R
C32 C 0.4639(4) -0.1790(8) 0.5089(10) 0.028(3) Uani 1 1 d .
C33 C 0.4666(4) -0.1795(8) 0.1997(10) 0.027(3) Uani 1 1 d .
C34 C 0.5948(4) 0.0029(8) 0.0499(10) 0.026(3) Uani 1 1 d .
C35 C 0.5895(4) 0.0113(9) 0.3559(10) 0.033(3) Uani 1 1 d .
C36 C 0.4323(3) -0.0237(7) 0.2837(8) 0.0188(17) Uani 1 1 d .
H36 H 0.4217 -0.0808 0.3202 0.023 Uiso 1 1 calc R
C37 C 0.3972(4) 0.0360(7) 0.2627(9) 0.023(3) Uani 1 1 d .
H37 H 0.3630 0.0187 0.2854 0.027 Uiso 1 1 calc R
C38 C 0.4108(4) 0.1180(7) 0.2108(10) 0.025(3) Uani 1 1 d .
C39 C 0.4621(4) 0.1409(8) 0.1790(9) 0.028(3) Uani 1 1 d .
H39 H 0.4735 0.1976 0.1409 0.034 Uiso 1 1 calc R
C40 C 0.4947(4) 0.0811(7) 0.2035(10) 0.026(3) Uani 1 1 d .
H40 H 0.5288 0.0980 0.1851 0.031 Uiso 1 1 calc R
C41 C 0.3733(4) 0.1788(8) 0.1860(9) 0.023(3) Uani 1 1 d .
C42 C 0.3368(4) 0.2901(7) 0.1440(9) 0.021(3) Uani 1 1 d .
C43 C 0.3281(3) 0.3766(7) 0.1182(9) 0.016(2) Uani 1 1 d .
C44 C 0.2796(4) 0.3995(7) 0.1225(9) 0.022(3) Uani 1 1 d .
H44 H 0.2537 0.3586 0.1425 0.026 Uiso 1 1 calc R
C45 C 0.2692(4) 0.4793(8) 0.0985(9) 0.021(3) Uani 1 1 d .
H45 H 0.2354 0.4921 0.1032 0.025 Uiso 1 1 calc R
C46 C 0.3506(3) 0.5205(7) 0.0643(9) 0.022(3) Uani 1 1 d .
H46 H 0.3758 0.5627 0.0440 0.027 Uiso 1 1 calc R
C47 C 0.3643(3) 0.4390(7) 0.0886(9) 0.020(2) Uani 1 1 d .
H47 H 0.3980 0.4263 0.0849 0.024 Uiso 1 1 calc R
C63 C 0.6934(4) 0.1208(8) 0.4361(10) 0.028(3) Uani 1 1 d .
C64 C 0.6948(4) 0.1067(8) 0.7526(10) 0.029(3) Uani 1 1 d .
C65 C 0.8538(4) 0.2112(7) 0.6255(10) 0.030(3) Uani 1 1 d .
C66 C 0.8554(4) 0.2157(8) 0.3116(11) 0.033(3) Uani 1 1 d .
C67 C 0.7921(3) -0.6564(8) 0.4446(9) 0.0249(18) Uani 1 1 d .
H67 H 0.8258 -0.6699 0.4315 0.030 Uiso 1 1 calc R
C68 C 0.7819(4) -0.5745(7) 0.4182(10) 0.027(3) Uani 1 1 d .
H68 H 0.8081 -0.5328 0.3861 0.033 Uiso 1 1 calc R
C69 C 0.7327(3) -0.5526(7) 0.4385(9) 0.018(2) Uani 1 1 d .
C70 C 0.6962(4) -0.6145(7) 0.4793(10) 0.026(3) Uani 1 1 d .
H70 H 0.6623 -0.6020 0.4911 0.031 Uiso 1 1 calc R
C71 C 0.7091(4) -0.6956(8) 0.5032(10) 0.029(3) Uani 1 1 d .
H71 H 0.6832 -0.7379 0.5320 0.035 Uiso 1 1 calc R
C72 C 0.7229(4) -0.4667(8) 0.4114(9) 0.023(3) Uani 1 1 d .
C73 C 0.6863(4) -0.3547(7) 0.3759(9) 0.022(3) Uani 1 1 d .
C74 C 0.6470(3) -0.2957(7) 0.3551(8) 0.016(3) Uani 1 1 d .
C75 C 0.6610(4) -0.2126(8) 0.3149(9) 0.025(3) Uani 1 1 d .
H75 H 0.6945 -0.1952 0.3031 0.030 Uiso 1 1 calc R
C76 C 0.6260(4) -0.1546(7) 0.2917(9) 0.020(3) Uani 1 1 d .
H76 H 0.6364 -0.0975 0.2629 0.024 Uiso 1 1 calc R
C77 C 0.5651(4) -0.2575(7) 0.3476(8) 0.0191(19) Uani 1 1 d .
H77 H 0.5313 -0.2732 0.3596 0.023 Uiso 1 1 calc R
C78 C 0.5977(3) -0.3193(7) 0.3715(9) 0.0191(19) Uani 1 1 d .
H78 H 0.5868 -0.3761 0.3982 0.023 Uiso 1 1 calc R
C94 C 0.9588(5) 0.3166(9) 1.0210(11) 0.042(4) Uani 1 1 d .
C95 C 0.9615(4) 0.3160(8) 0.6992(11) 0.035(3) Uani 1 1 d .
C96 C 1.1002(5) 0.5085(9) 0.5371(11) 0.038(4) Uani 1 1 d .
C97 C 1.0954(5) 0.5171(8) 0.8534(12) 0.040(4) Uani 1 1 d .
C98 C 0.9293(4) 0.4824(8) 0.7815(10) 0.034(3) Uani 1 1 d .
H98 H 0.9195 0.4249 0.8179 0.041 Uiso 1 1 calc R
C99 C 0.8930(4) 0.5375(8) 0.7623(10) 0.032(3) Uani 1 1 d .
H99 H 0.8590 0.5187 0.7854 0.038 Uiso 1 1 calc R
C100 C 0.9071(4) 0.6221(8) 0.7078(9) 0.025(3) Uani 1 1 d .
C101 C 0.9562(4) 0.6462(8) 0.6779(11) 0.032(3) Uani 1 1 d .
H101 H 0.9668 0.7034 0.6425 0.039 Uiso 1 1 calc R
C102 C 0.9910(4) 0.5854(10) 0.7001(12) 0.049(4) Uani 1 1 d .
H102 H 1.0252 0.6031 0.6768 0.059 Uiso 1 1 calc R
C103 C 0.8678(4) 0.6785(8) 0.6861(9) 0.024(3) Uani 1 1 d .
C104 C 0.8315(4) 0.7917(8) 0.6447(9) 0.025(3) Uani 1 1 d .
C105 C 0.8222(4) 0.8794(8) 0.6172(9) 0.0230(16) Uani 1 1 d .
C106 C 0.7732(4) 0.8996(8) 0.6235(9) 0.022(3) Uani 1 1 d .
H106 H 0.7480 0.8577 0.6429 0.027 Uiso 1 1 calc R
C107 C 0.7613(4) 0.9818(7) 0.6010(9) 0.022(3) Uani 1 1 d .
H107 H 0.7276 0.9950 0.6075 0.027 Uiso 1 1 calc R
C108 C 0.8439(4) 1.0208(8) 0.5643(9) 0.0230(16) Uani 1 1 d .
H108 H 0.8687 1.0641 0.5415 0.028 Uiso 1 1 calc R
C109 C 0.8588(4) 0.9422(7) 0.5881(9) 0.0230(16) Uani 1 1 d .
H109 H 0.8926 0.9304 0.5851 0.028 Uiso 1 1 calc R
C17 C 0.2186(5) 1.1463(10) -0.3708(10) 0.045(4) Uani 1 1 d .
H17 H 0.2420 1.1890 -0.3826 0.054 Uiso 1 1 calc R
C18 C 0.2325(5) 1.0660(10) -0.3452(10) 0.046(4) Uani 1 1 d .
H18 H 0.2655 1.0537 -0.3395 0.055 Uiso 1 1 calc R
C19 C 0.1988(6) 1.0019(11) -0.3275(12) 0.054(4) Uani 1 1 d .
H19 H 0.2090 0.9467 -0.3116 0.065 Uiso 1 1 calc R
C20 C 0.1509(5) 1.0200(10) -0.3336(11) 0.043(4) Uani 1 1 d .
H20 H 0.1276 0.9762 -0.3188 0.052 Uiso 1 1 calc R
C21 C 0.1354(5) 1.1002(9) -0.3608(11) 0.035(3) Uani 1 1 d .
C22 C 0.0870(5) 1.1229(11) -0.3722(10) 0.049(4) Uani 1 1 d .
H22 H 0.0634 1.0805 -0.3601 0.059 Uiso 1 1 calc R
C23 C 0.0724(5) 1.2023(12) -0.3997(12) 0.058(5) Uani 1 1 d .
H23 H 0.0397 1.2150 -0.4081 0.069 Uiso 1 1 calc R
C24 C 0.1061(6) 1.2630(10) -0.4149(11) 0.048(3) Uani 1 1 d .
H24 H 0.0959 1.3181 -0.4313 0.058 Uiso 1 1 calc R
C25 C 0.1537(5) 1.2479(9) -0.4076(10) 0.048(3) Uani 1 1 d .
H25 H 0.1761 1.2924 -0.4213 0.058 Uiso 1 1 calc R
C26 C 0.1700(5) 1.1655(9) -0.3795(11) 0.039(3) Uani 1 1 d .
C27 C 0.0342(6) 0.9673(12) -0.1056(13) 0.070(6) Uani 1 1 d .
H27 H 0.0379 0.9803 -0.1806 0.083 Uiso 1 1 calc R
C28 C 0.0598(6) 0.9041(13) -0.0485(17) 0.077(6) Uani 1 1 d .
H28 H 0.0814 0.8755 -0.0855 0.092 Uiso 1 1 calc R
C29 C -0.0550(6) 1.1186(11) -0.0596(18) 0.079(6) Uani 1 1 d .
H29 H -0.0729 1.1623 -0.0985 0.094 Uiso 1 1 calc R
C30 C -0.0241(6) 1.0772(11) -0.1097(13) 0.060(5) Uani 1 1 d .
H30 H -0.0206 1.0928 -0.1852 0.072 Uiso 1 1 calc R
C31 C 0.0029(5) 1.0128(10) -0.0567(10) 0.039(4) Uani 1 1 d .
C48 C 0.3202(4) 0.2473(9) 0.4063(9) 0.039(4) Uani 1 1 d .
H48 H 0.2872 0.2339 0.4077 0.047 Uiso 1 1 calc R
C49 C 0.3522(5) 0.1851(9) 0.4292(10) 0.044(4) Uani 1 1 d .
H49 H 0.3415 0.1293 0.4476 0.053 Uiso 1 1 calc R
C50 C 0.4017(5) 0.2056(9) 0.4252(10) 0.041(4) Uani 1 1 d .
H50 H 0.4244 0.1631 0.4419 0.050 Uiso 1 1 calc R
C51 C 0.4166(5) 0.2851(9) 0.3976(10) 0.039(4) Uani 1 1 d .
H51 H 0.4501 0.2978 0.3933 0.046 Uiso 1 1 calc R
C52 C 0.3839(4) 0.3509(9) 0.3748(9) 0.032(4) Uani 1 1 d .
C53 C 0.3971(5) 0.4321(9) 0.3540(11) 0.043(4) Uani 1 1 d .
H53 H 0.4298 0.4452 0.3546 0.051 Uiso 1 1 calc R
C54 C 0.3654(5) 0.4931(10) 0.3329(10) 0.041(4) Uani 1 1 d .
H54 H 0.3758 0.5486 0.3164 0.049 Uiso 1 1 calc R
C55 C 0.3173(5) 0.4734(9) 0.3355(11) 0.047(4) Uani 1 1 d .
H55 H 0.2951 0.5165 0.3193 0.057 Uiso 1 1 calc R
C56 C 0.3013(4) 0.3961(10) 0.3598(10) 0.042(4) Uani 1 1 d .
H56 H 0.2677 0.3848 0.3631 0.051 Uiso 1 1 calc R
C57 C 0.3341(4) 0.3295(8) 0.3810(9) 0.026(3) Uani 1 1 d .
C58 C 0.4995(5) 0.4310(12) 0.1391(13) 0.062(5) Uani 1 1 d .
H58 H 0.4910 0.4323 0.2093 0.075 Uiso 1 1 calc R
C59 C 0.5176(5) 0.3600(11) 0.1279(13) 0.057(5) Uani 1 1 d .
H59 H 0.5213 0.3128 0.1895 0.069 Uiso 1 1 calc R
C60 C 0.5308(5) 0.3584(11) 0.0236(15) 0.058(5) Uani 1 1 d .
H60 H 0.5431 0.3099 0.0139 0.070 Uiso 1 1 calc R
C61 C 0.5259(5) 0.4253(11) -0.0606(13) 0.051(4) Uani 1 1 d .
H61 H 0.5355 0.4234 -0.1304 0.061 Uiso 1 1 calc R
C62 C 0.4931(4) 0.4996(10) 0.0530(10) 0.035(3) Uani 1 1 d .
C79 C 0.7170(5) -0.3534(10) 0.1306(10) 0.047(4) Uani 1 1 d .
H79 H 0.7402 -0.3112 0.1209 0.056 Uiso 1 1 calc R
C80 C 0.7308(5) -0.4326(11) 0.1546(11) 0.054(4) Uani 1 1 d .
H80 H 0.7640 -0.4449 0.1587 0.065 Uiso 1 1 calc R
C81 C 0.6965(5) -0.4967(10) 0.1735(10) 0.043(4) Uani 1 1 d .
H81 H 0.7065 -0.5519 0.1908 0.052 Uiso 1 1 calc R
C82 C 0.6494(5) -0.4798(8) 0.1671(10) 0.037(4) Uani 1 1 d .
H82 H 0.6265 -0.5234 0.1800 0.045 Uiso 1 1 calc R
C83 C 0.6335(4) -0.3961(9) 0.1408(10) 0.032(2) Uani 1 1 d .
C84 C 0.5859(4) -0.3760(9) 0.1261(11) 0.040(4) Uani 1 1 d .
H84 H 0.5629 -0.4180 0.1342 0.048 Uiso 1 1 calc R
C85 C 0.5727(5) -0.2968(11) 0.1003(12) 0.051(4) Uani 1 1 d .
H85 H 0.5398 -0.2846 0.0933 0.061 Uiso 1 1 calc R
C86 C 0.6058(6) -0.2316(11) 0.0836(12) 0.054(4) Uani 1 1 d .
H86 H 0.5955 -0.1765 0.0668 0.065 Uiso 1 1 calc R
C87 C 0.6526(5) -0.2498(9) 0.0920(10) 0.044(4) Uani 1 1 d .
H87 H 0.6756 -0.2063 0.0792 0.053 Uiso 1 1 calc R
C88 C 0.6687(4) -0.3333(9) 0.1199(10) 0.032(2) Uani 1 1 d .
C89 C 0.5365(5) -0.5334(10) 0.3910(14) 0.054(4) Uani 1 1 d .
H89 H 0.5417 -0.5187 0.3152 0.064 Uiso 1 1 calc R
C90 C 0.5597(5) -0.5961(9) 0.4494(13) 0.050(4) Uani 1 1 d .
H90 H 0.5819 -0.6248 0.4134 0.060 Uiso 1 1 calc R
C91 C 0.4474(5) -0.3786(10) 0.4378(13) 0.053(4) Uani 1 1 d .
H91 H 0.4304 -0.3337 0.3980 0.064 Uiso 1 1 calc R
C92 C 0.4787(5) -0.4194(10) 0.3881(13) 0.055(5) Uani 1 1 d .
H92 H 0.4843 -0.4005 0.3116 0.065 Uiso 1 1 calc R
C93 C 0.5042(5) -0.4889(10) 0.4417(10) 0.044(4) Uani 1 1 d .
C110 C 0.8147(5) 0.7457(11) 0.9062(11) 0.053(5) Uani 1 1 d .
H110 H 0.7819 0.7315 0.9078 0.064 Uiso 1 1 calc R
C111 C 0.8488(6) 0.6865(11) 0.9272(11) 0.054(4) Uani 1 1 d .
H111 H 0.8388 0.6306 0.9445 0.065 Uiso 1 1 calc R
C112 C 0.8972(6) 0.7045(11) 0.9243(12) 0.055(4) Uani 1 1 d .
H112 H 0.9196 0.6616 0.9397 0.066 Uiso 1 1 calc R
C113 C 0.9124(5) 0.7851(11) 0.8989(10) 0.043(4) Uani 1 1 d .
H113 H 0.9457 0.7982 0.8959 0.052 Uiso 1 1 calc R
C114 C 0.8794(4) 0.8476(8) 0.8775(9) 0.033(3) Uani 1 1 d .
C115 C 0.8922(5) 0.9324(10) 0.8549(10) 0.045(4) Uani 1 1 d .
H115 H 0.9249 0.9466 0.8540 0.054 Uiso 1 1 calc R
C116 C 0.8596(6) 0.9935(11) 0.8347(12) 0.059(5) Uani 1 1 d .
H116 H 0.8698 1.0490 0.8193 0.071 Uiso 1 1 calc R
C117 C 0.8102(6) 0.9733(12) 0.8367(11) 0.055(5) Uani 1 1 d .
H117 H 0.7872 1.0153 0.8214 0.066 Uiso 1 1 calc R
C118 C 0.7966(5) 0.8931(11) 0.8611(10) 0.046(4) Uani 1 1 d .
H118 H 0.7634 0.8798 0.8640 0.055 Uiso 1 1 calc R
C119 C 0.8299(4) 0.8279(10) 0.8824(10) 0.041(4) Uani 1 1 d .
C120 C 0.9695(5) 1.0734(12) 0.5596(14) 0.058(5) Uani 1 1 d .
H120 H 0.9572 1.0753 0.6290 0.069 Uiso 1 1 calc R
C121 C 0.9653(5) 1.1388(11) 0.4725(17) 0.070(5) Uani 1 1 d .
H121 H 0.9516 1.1872 0.4804 0.084 Uiso 1 1 calc R
C122 C 0.9809(5) 1.1376(12) 0.3694(16) 0.068(5) Uani 1 1 d .
H122 H 0.9765 1.1839 0.3075 0.082 Uiso 1 1 calc R
C123 C 0.9977(5) 0.9301(12) 0.6416(14) 0.061(5) Uani 1 1 d .
H123 H 0.9863 0.9293 0.7126 0.073 Uiso 1 1 calc R
C124 C 0.9914(5) 1.0015(12) 0.5535(12) 0.049(4) Uani 1 1 d .

loop_
_atom_site_aniso_label
_atom_site_aniso_U_11
_atom_site_aniso_U_22
_atom_site_aniso_U_33
_atom_site_aniso_U_23
_atom_site_aniso_U_13
_atom_site_aniso_U_12
Ag1 0.0308(5) 0.0317(6) 0.0190(5) -0.0061(5) 0.0042(4) 0.0034(4)
Ag2 0.0322(5) 0.0339(6) 0.0514(7) -0.0253(5) -0.0276(5) 0.0073(4)
Ag3 0.0275(5) 0.0376(7) 0.0213(5) -0.0108(5) 0.0033(4) -0.0026(4)
Ag4 0.0287(5) 0.0356(7) 0.0384(6) -0.0203(5) -0.0187(4) -0.0001(4)
Ag5 0.0454(6) 0.0431(7) 0.0471(7) -0.0229(6) -0.0236(5) 0.0077(5)
Ag6 0.0436(6) 0.0409(7) 0.0301(6) -0.0098(6) -0.0013(5) 0.0105(5)
Ag7 0.0460(6) 0.0467(8) 0.0322(6) -0.0137(6) -0.0086(5) 0.0086(5)
Ag8 0.0578(7) 0.0455(8) 0.0668(8) -0.0337(7) -0.0420(6) 0.0190(5)
Fe1 0.0169(8) 0.0175(11) 0.0186(10) -0.0082(8) -0.0055(7) 0.0003(7)
Fe2 0.0160(7) 0.0203(9) 0.0167(8) -0.0088(7) -0.0066(6) 0.0029(6)
Fe3 0.0139(8) 0.0169(10) 0.0141(9) -0.0058(8) -0.0039(6) 0.0016(7)
Fe4 0.0181(7) 0.0289(10) 0.0205(9) -0.0120(8) -0.0071(6) 0.0058(6)
O1 0.024(4) 0.022(5) 0.020(5) -0.001(4) 0.000(3) -0.001(3)
O2 0.023(4) 0.019(5) 0.020(4) -0.007(4) -0.004(3) 0.004(3)
O3 0.017(4) 0.025(5) 0.036(5) -0.016(4) -0.007(3) 0.006(3)
O4 0.027(4) 0.028(5) 0.030(5) -0.013(4) -0.011(3) 0.004(3)
N1 0.041(6) 0.021(6) 0.025(6) -0.006(5) -0.005(5) 0.003(4)
N2 0.034(6) 0.025(6) 0.039(7) -0.016(5) -0.018(5) 0.004(4)
N3 0.017(4) 0.020(6) 0.031(6) -0.014(5) 0.001(4) 0.000(4)
N4 0.021(5) 0.032(6) 0.013(5) -0.006(5) -0.001(4) 0.002(4)
N5 0.024(5) 0.028(6) 0.016(5) -0.011(4) -0.008(4) 0.004(4)
N6 0.019(5) 0.019(6) 0.041(7) -0.011(5) -0.008(4) -0.002(4)
N7 0.023(5) 0.040(7) 0.032(6) -0.021(6) -0.002(4) -0.004(4)
N8 0.038(6) 0.031(7) 0.017(6) -0.007(5) -0.011(4) 0.000(5)
N9 0.023(5) 0.018(5) 0.016(5) -0.006(4) -0.001(4) 0.006(4)
N10 0.015(4) 0.025(6) 0.022(5) -0.012(5) -0.008(4) 0.004(4)
N11 0.015(4) 0.043(7) 0.024(6) -0.018(5) -0.010(4) 0.009(4)
N12 0.021(5) 0.033(6) 0.023(6) -0.017(5) -0.013(4) 0.011(4)
N13 0.022(3) 0.023(5) 0.015(4) -0.013(4) -0.004(3) -0.001(3)
N14 0.021(5) 0.015(6) 0.027(6) 0.001(5) -0.009(4) 0.002(4)
N15 0.017(4) 0.023(6) 0.029(6) -0.009(5) -0.010(4) -0.007(4)
N16 0.010(4) 0.032(6) 0.027(6) -0.018(5) -0.014(4) 0.010(4)
N17 0.022(4) 0.019(6) 0.023(5) -0.011(4) -0.009(4) 0.003(4)
N18 0.016(4) 0.025(6) 0.028(6) -0.012(5) -0.012(4) 0.006(4)
N19 0.026(5) 0.020(6) 0.023(6) -0.003(5) -0.004(4) 0.000(4)
N20 0.035(5) 0.016(6) 0.026(6) -0.005(5) -0.004(4) -0.002(4)
N21 0.007(3) 0.037(5) 0.031(5) -0.013(4) -0.007(3) 0.011(3)
N22 0.017(4) 0.020(6) 0.022(5) -0.004(5) -0.004(4) 0.006(4)
N23 0.016(4) 0.019(6) 0.025(6) -0.002(5) -0.005(4) 0.000(4)
N24 0.029(5) 0.013(5) 0.014(5) -0.006(4) -0.007(4) -0.002(4)
N25 0.022(5) 0.054(8) 0.044(7) -0.028(7) -0.010(5) 0.006(5)
N26 0.030(5) 0.038(7) 0.025(6) -0.011(5) -0.003(4) 0.003(5)
N27 0.044(6) 0.027(6) 0.046(8) -0.019(6) -0.028(5) 0.019(5)
N28 0.038(6) 0.034(7) 0.038(7) -0.016(6) -0.020(5) 0.018(5)
N29 0.039(6) 0.030(7) 0.025(6) -0.009(5) -0.010(5) -0.004(5)
N30 0.013(4) 0.031(7) 0.030(6) -0.017(5) -0.004(4) -0.001(4)
N31 0.012(4) 0.026(6) 0.029(6) -0.009(5) 0.004(4) 0.003(4)
N32 0.028(5) 0.034(7) 0.007(5) -0.008(5) -0.008(4) 0.000(4)
C1 0.044(8) 0.031(8) 0.054(10) -0.020(8) -0.017(7) 0.008(6)
C2 0.033(7) 0.040(9) 0.041(9) -0.019(7) -0.017(6) 0.011(6)
C3 0.017(5) 0.025(7) 0.037(8) -0.012(6) -0.006(5) 0.003(5)
C4 0.031(6) 0.029(8) 0.029(8) -0.012(6) -0.006(6) 0.003(5)
C5 0.027(6) 0.019(6) 0.027(6) -0.010(5) -0.007(5) -0.010(5)
C6 0.020(6) 0.019(7) 0.043(8) -0.014(6) -0.006(5) -0.004(5)
C7 0.027(6) 0.034(8) 0.006(6) 0.003(5) -0.001(4) -0.001(5)
C8 0.041(8) 0.050(10) 0.044(9) -0.025(8) -0.002(6) 0.006(7)
C9 0.043(7) 0.015(7) 0.038(8) -0.002(6) -0.011(6) 0.007(5)
C10 0.028(6) 0.034(9) 0.024(7) -0.012(7) -0.010(5) 0.015(6)
C11 0.029(7) 0.041(9) 0.013(6) -0.005(6) -0.005(5) -0.002(6)
C12 0.018(6) 0.019(7) 0.030(7) -0.010(6) -0.004(5) -0.003(5)
C13 0.025(6) 0.037(9) 0.020(7) -0.012(6) -0.008(5) 0.008(5)
C14 0.023(6) 0.035(8) 0.024(7) -0.014(6) -0.007(5) -0.008(5)
C15 0.028(4) 0.031(6) 0.023(5) -0.007(4) -0.009(3) -0.007(4)
C16 0.028(4) 0.031(6) 0.023(5) -0.007(4) -0.009(3) -0.007(4)
C32 0.028(6) 0.028(8) 0.022(7) -0.009(6) 0.002(5) 0.006(5)
C33 0.021(6) 0.033(8) 0.029(7) -0.009(6) -0.013(5) 0.001(5)
C34 0.029(6) 0.031(8) 0.017(7) -0.009(6) -0.008(5) 0.003(5)
C35 0.036(7) 0.050(9) 0.030(8) -0.024(7) -0.023(6) 0.013(6)
C36 0.022(3) 0.023(5) 0.015(4) -0.013(4) -0.004(3) -0.001(3)
C37 0.025(5) 0.026(7) 0.027(7) -0.015(6) -0.019(5) 0.017(5)
C38 0.032(6) 0.018(7) 0.033(7) -0.018(6) -0.009(5) 0.003(5)
C39 0.025(6) 0.030(8) 0.021(7) -0.001(6) -0.004(5) -0.006(5)
C40 0.031(6) 0.013(7) 0.032(7) -0.008(6) -0.007(5) -0.002(5)
C41 0.012(5) 0.025(8) 0.019(7) 0.001(6) 0.005(4) 0.000(5)
C42 0.021(6) 0.022(7) 0.020(7) -0.005(6) -0.013(5) 0.009(5)
C43 0.018(5) 0.011(5) 0.023(6) -0.010(4) -0.005(4) 0.001(4)
C44 0.019(5) 0.009(6) 0.033(7) -0.007(6) -0.004(5) 0.000(4)
C45 0.014(5) 0.029(8) 0.024(7) -0.017(6) -0.002(4) 0.002(5)
C46 0.010(5) 0.026(7) 0.035(6) -0.017(5) -0.004(4) -0.002(4)
C47 0.008(5) 0.036(7) 0.020(6) -0.014(5) -0.004(4) 0.002(4)
C63 0.035(6) 0.032(8) 0.032(7) -0.018(6) -0.028(5) 0.017(5)
C64 0.036(7) 0.026(8) 0.030(8) -0.015(6) -0.012(6) 0.006(5)
C65 0.041(7) 0.023(8) 0.030(8) -0.011(6) -0.014(6) 0.009(5)
C66 0.044(7) 0.022(8) 0.032(8) -0.007(6) -0.017(6) 0.013(6)
C67 0.007(3) 0.037(5) 0.031(5) -0.013(4) -0.007(3) 0.011(3)
C68 0.020(5) 0.021(7) 0.036(7) -0.003(6) -0.012(5) 0.001(5)
C69 0.023(5) 0.013(6) 0.023(6) -0.013(5) -0.005(4) 0.000(4)
C70 0.015(5) 0.024(7) 0.037(8) -0.009(6) -0.011(5) 0.011(5)
C71 0.007(5) 0.037(9) 0.043(8) -0.019(7) 0.000(5) -0.003(5)
C72 0.030(6) 0.021(8) 0.013(6) -0.004(6) -0.003(5) 0.010(5)
C73 0.035(7) 0.014(7) 0.021(7) -0.011(6) -0.007(5) 0.006(5)
C74 0.007(5) 0.036(8) 0.010(6) -0.013(5) -0.002(4) 0.009(4)
C75 0.020(6) 0.026(8) 0.023(7) -0.007(6) -0.002(5) 0.002(5)
C76 0.029(6) 0.015(7) 0.015(6) -0.002(5) -0.012(5) 0.007(5)
C77 0.017(4) 0.025(5) 0.015(4) -0.009(4) 0.001(3) -0.007(3)
C78 0.017(4) 0.025(5) 0.015(4) -0.009(4) 0.001(3) -0.007(3)
C94 0.039(7) 0.040(9) 0.039(9) -0.013(7) -0.002(6) 0.007(6)
C95 0.037(7) 0.037(9) 0.039(8) -0.021(7) -0.016(6) 0.001(6)
C96 0.041(8) 0.047(10) 0.026(8) -0.015(7) -0.008(6) 0.006(6)
C97 0.045(8) 0.035(9) 0.058(10) -0.030(8) -0.029(7) 0.022(6)
C98 0.032(6) 0.029(7) 0.039(8) -0.010(6) -0.009(5) 0.006(5)
C99 0.017(5) 0.036(9) 0.045(8) -0.019(7) -0.007(5) 0.002(5)
C100 0.017(5) 0.040(9) 0.014(6) -0.008(6) -0.002(4) 0.007(5)
C101 0.019(6) 0.029(8) 0.049(9) -0.015(7) -0.009(5) -0.004(5)
C102 0.021(6) 0.058(11) 0.047(10) -0.005(8) 0.004(6) -0.005(7)
C103 0.033(7) 0.026(8) 0.019(7) -0.015(6) -0.009(5) 0.005(5)
C104 0.016(6) 0.042(9) 0.017(7) -0.013(6) 0.001(4) -0.005(5)
C105 0.017(3) 0.034(4) 0.013(3) -0.006(3) 0.003(2) -0.007(3)
C106 0.018(5) 0.032(8) 0.012(6) -0.007(6) 0.000(4) 0.003(5)
C107 0.018(5) 0.020(7) 0.029(7) -0.008(6) -0.007(5) -0.004(5)
C108 0.017(3) 0.034(4) 0.013(3) -0.006(3) 0.003(2) -0.007(3)
C109 0.017(3) 0.034(4) 0.013(3) -0.006(3) 0.003(2) -0.007(3)
C17 0.046(8) 0.061(12) 0.027(8) -0.018(8) -0.001(6) -0.007(7)
C18 0.045(8) 0.079(13) 0.018(7) -0.022(8) -0.012(6) 0.016(8)
C19 0.075(11) 0.055(12) 0.041(10) -0.025(9) -0.019(8) 0.006(9)
C20 0.050(8) 0.059(11) 0.025(8) -0.020(8) -0.009(6) -0.013(7)
C21 0.050(8) 0.034(8) 0.022(6) -0.016(6) 0.000(5) -0.004(6)
C22 0.038(8) 0.091(14) 0.027(8) -0.028(9) -0.013(6) -0.013(8)
C23 0.049(9) 0.081(15) 0.041(10) -0.022(10) -0.013(7) 0.015(9)
C24 0.079(7) 0.041(7) 0.023(5) -0.014(5) -0.008(5) -0.003(6)
C25 0.079(7) 0.041(7) 0.023(5) -0.014(5) -0.008(5) -0.003(6)
C26 0.044(8) 0.044(9) 0.028(7) -0.022(7) 0.006(6) -0.007(6)
C27 0.081(12) 0.079(14) 0.035(9) -0.001(10) -0.019(9) -0.037(10)
C28 0.067(12) 0.073(16) 0.077(15) -0.029(13) 0.010(11) -0.029(10)
C29 0.047(10) 0.054(13) 0.103(17) -0.003(12) -0.008(10) -0.007(8)
C30 0.060(10) 0.058(12) 0.042(10) 0.002(9) -0.013(8) -0.015(9)
C31 0.030(7) 0.047(10) 0.032(8) -0.011(8) 0.005(6) -0.024(6)
C48 0.033(7) 0.061(11) 0.015(7) -0.007(7) -0.003(5) -0.012(6)
C49 0.061(9) 0.049(10) 0.019(7) -0.012(7) -0.001(6) -0.010(7)
C50 0.057(9) 0.040(10) 0.024(8) -0.010(7) -0.010(6) 0.014(7)
C51 0.039(7) 0.047(10) 0.023(8) -0.010(7) 0.000(6) 0.000(7)
C52 0.027(6) 0.050(11) 0.010(6) -0.004(7) -0.004(5) 0.002(6)
C53 0.042(8) 0.043(10) 0.040(9) -0.013(8) -0.008(6) -0.013(7)
C54 0.047(8) 0.045(10) 0.022(8) -0.004(7) -0.003(6) -0.013(7)
C55 0.073(10) 0.042(10) 0.036(9) -0.022(8) -0.023(7) 0.026(8)
C56 0.033(7) 0.070(12) 0.025(8) -0.019(8) -0.006(5) 0.002(7)
C57 0.033(6) 0.040(9) 0.007(6) -0.009(6) -0.007(5) 0.000(6)
C58 0.037(8) 0.102(16) 0.052(11) -0.031(12) -0.011(7) -0.029(9)
C59 0.036(8) 0.063(12) 0.050(10) 0.004(9) -0.012(7) -0.003(7)
C60 0.031(7) 0.063(12) 0.081(13) -0.044(11) 0.015(8) -0.012(7)
C61 0.036(7) 0.076(13) 0.044(10) -0.036(10) 0.012(7) -0.022(8)
C62 0.028(6) 0.045(9) 0.030(8) -0.013(8) -0.002(6) -0.020(6)
C79 0.046(8) 0.071(13) 0.022(8) -0.018(8) -0.002(6) -0.024(8)
C80 0.051(9) 0.079(14) 0.033(9) -0.028(9) -0.001(7) 0.003(9)
C81 0.047(8) 0.047(10) 0.029(8) -0.011(7) -0.006(6) 0.024(7)
C82 0.062(9) 0.020(8) 0.019(7) -0.004(6) 0.005(6) -0.005(6)
C83 0.036(5) 0.047(7) 0.016(5) -0.016(5) -0.003(4) -0.011(4)
C84 0.035(7) 0.040(9) 0.044(9) -0.018(8) -0.001(6) -0.008(6)
C85 0.055(9) 0.073(13) 0.033(9) -0.031(9) -0.009(7) 0.011(9)
C86 0.084(11) 0.056(10) 0.039(9) -0.029(8) -0.030(8) 0.028(9)
C87 0.067(9) 0.049(10) 0.019(7) -0.022(7) 0.005(6) -0.019(7)
C88 0.036(5) 0.047(7) 0.016(5) -0.016(5) -0.003(4) -0.011(4)
C89 0.044(8) 0.066(12) 0.073(12) -0.055(10) -0.005(8) -0.004(8)
C90 0.037(8) 0.038(10) 0.072(12) -0.024(9) 0.000(7) -0.011(7)
C91 0.053(9) 0.047(11) 0.056(11) -0.006(9) -0.027(8) -0.012(7)
C92 0.039(8) 0.063(12) 0.042(10) 0.003(9) -0.010(7) -0.022(8)
C93 0.041(7) 0.062(11) 0.025(8) -0.010(8) -0.007(6) -0.033(7)
C110 0.043(8) 0.083(13) 0.034(9) -0.031(9) 0.008(6) -0.031(8)
C111 0.070(11) 0.062(12) 0.027(9) -0.019(8) -0.002(7) -0.012(9)
C112 0.081(11) 0.057(12) 0.033(9) -0.021(9) -0.022(8) 0.024(9)
C113 0.030(7) 0.073(13) 0.023(8) -0.016(8) -0.002(6) -0.001(7)
C114 0.042(8) 0.039(10) 0.023(8) -0.015(7) -0.010(6) -0.005(7)
C115 0.038(7) 0.066(12) 0.028(8) -0.016(8) -0.004(6) -0.010(7)
C116 0.087(12) 0.057(12) 0.039(10) -0.027(9) -0.011(8) 0.007(9)
C117 0.060(10) 0.082(14) 0.022(8) -0.017(9) -0.018(7) 0.018(9)
C118 0.035(7) 0.091(14) 0.014(7) -0.024(8) -0.005(5) 0.008(8)
C119 0.028(7) 0.074(12) 0.019(7) -0.014(8) -0.003(5) -0.012(7)
C120 0.040(8) 0.074(14) 0.060(12) -0.039(11) 0.010(7) -0.008(8)
C121 0.045(9) 0.060(13) 0.100(16) -0.024(12) -0.023(10) -0.008(8)
C122 0.037(9) 0.086(15) 0.087(15) -0.038(12) -0.013(9) -0.012(9)
C123 0.060(10) 0.079(14) 0.054(11) -0.033(11) -0.019(8) -0.005(9)
C124 0.026(7) 0.082(13) 0.037(10) -0.026(10) 0.002(6) -0.015(7)

loop_
_atom_type_symbol
_atom_type_description
_atom_type_scat_dispersion_real
_atom_type_scat_dispersion_imag
_atom_type_scat_source
C C 0.0033 0.0016 'International Tables Vol C Tables 4.2.6.8 and 6.1.1.4'
H H 0.0000 0.0000 'International Tables Vol C Tables 4.2.6.8 and 6.1.1.4'
N N 0.0061 0.0033 'International Tables Vol C Tables 4.2.6.8 and 6.1.1.4'
O O 0.0106 0.0060 'International Tables Vol C Tables 4.2.6.8 and 6.1.1.4'
Fe Fe 0.3463 0.8444 'International Tables Vol C Tables 4.2.6.8 and 6.1.1.4'
Ag Ag -0.8971 1.1015 'International Tables Vol C Tables 4.2.6.8 and 6.1.1.4'

loop_
_geom_angle_atom_site_label_1
_geom_angle_atom_site_label_2
_geom_angle_atom_site_label_3
_geom_angle
_geom_angle_site_symmetry_1
_geom_angle_site_symmetry_3
C4 Ag1 Ag2 90.2(3) 1_546 2_656
C4 Ag1 C32 179.3(5) 1_546 .
C32 Ag1 Ag2 89.1(3) . 2_656
C35 Ag2 Ag1 94.5(4) . 2_656
C35 Ag2 C63 173.8(5) . .
C63 Ag2 Ag1 91.7(3) . 2_656
C34 Ag3 Ag4 93.2(3) . 2_655
C64 Ag3 Ag4 91.3(3) 1_554 2_655
C64 Ag3 C34 175.5(5) 1_554 .
C3 Ag4 Ag3 91.5(3) 1_545 2_655
C3 Ag4 C33 177.5(5) 1_545 .
C33 Ag4 Ag3 91.0(3) . 2_655
C65 Ag5 Ag7 91.3(3) . 2_766
C95 Ag5 Ag7 91.9(4) . 2_766
C95 Ag5 C65 176.7(5) . .
C66 Ag6 Ag8 89.0(3) . 2_766
C94 Ag6 Ag8 90.9(4) 1_554 2_766
C94 Ag6 C66 179.4(6) 1_554 .
C2 Ag7 Ag5 93.5(4) 1_655 2_766
C96 Ag7 Ag5 90.5(4) . 2_766
C96 Ag7 C2 175.9(6) . 1_655
C1 Ag8 Ag6 95.1(4) 1_656 2_766
C97 Ag8 Ag6 91.8(3) . 2_766
C97 Ag8 C1 173.0(5) . 1_656
N1 Fe1 N2 89.6(4) . .
N1 Fe1 N3 178.3(4) . .
N1 Fe1 N4 90.4(4) . .
N1 Fe1 N5 89.0(4) . .
N1 Fe1 N16 90.1(4) . .
N2 Fe1 N4 179.7(4) . .
N2 Fe1 N5 89.5(4) . .
N2 Fe1 N16 89.9(4) . .
N3 Fe1 N2 89.9(4) . .
N3 Fe1 N4 90.1(4) . .
N3 Fe1 N5 89.4(4) . .
N3 Fe1 N16 91.5(4) . .
N4 Fe1 N5 90.2(4) . .
N4 Fe1 N16 90.4(4) . .
N16 Fe1 N5 178.9(3) . .
N9 Fe2 N11 179.9(5) . .
N9 Fe2 N13 90.5(3) . .
N9 Fe2 N24 89.9(3) . .
N10 Fe2 N9 89.5(4) . .
N10 Fe2 N11 90.6(4) . .
N10 Fe2 N13 88.7(4) . .
N10 Fe2 N24 92.0(4) . .
N11 Fe2 N13 89.6(4) . .
N11 Fe2 N24 90.0(4) . .
N12 Fe2 N9 90.2(4) . .
N12 Fe2 N10 177.8(4) . .
N12 Fe2 N11 89.7(4) . .
N12 Fe2 N13 89.2(4) . .
N12 Fe2 N24 90.2(4) . .
N13 Fe2 N24 179.2(4) . .
N17 Fe3 N18 87.5(4) . .
N17 Fe3 N21 89.6(4) . 1_565
N17 Fe3 N32 90.9(4) . 1_545
N18 Fe3 N21 90.8(4) . 1_565
N18 Fe3 N32 90.6(4) . 1_545
N19 Fe3 N17 177.0(4) . .
N19 Fe3 N18 91.0(4) . .
N19 Fe3 N20 89.5(4) . .
N19 Fe3 N21 87.9(4) . 1_565
N19 Fe3 N32 91.7(4) . 1_545
N20 Fe3 N17 91.9(4) . .
N20 Fe3 N18 179.4(4) . .
N20 Fe3 N21 89.4(4) . 1_565
N20 Fe3 N32 89.1(4) . 1_545
N21 Fe3 N32 178.5(3) 1_565 1_545
N25 Fe4 N8 88.8(4) . 1_646
N25 Fe4 N26 89.5(4) . .
N25 Fe4 N27 179.5(5) . .
N25 Fe4 N29 90.0(4) . .
N26 Fe4 N8 90.3(4) . 1_646
N26 Fe4 N27 90.9(4) . .
N26 Fe4 N29 89.4(4) . .
N27 Fe4 N8 91.4(4) . 1_646
N28 Fe4 N8 92.0(4) . 1_646
N28 Fe4 N25 92.4(4) . .
N28 Fe4 N26 177.0(5) . .
N28 Fe4 N27 87.1(4) . .
N28 Fe4 N29 88.4(4) . .
N29 Fe4 N8 178.7(4) . 1_646
N29 Fe4 N27 89.8(4) . .
C11 O1 C10 100.8(9) . .
C41 O2 C42 101.7(8) . .
C72 O3 C73 102.2(8) . .
C104 O4 C103 101.4(9) . .
C1 N1 Fe1 172.6(11) . .
C2 N2 Fe1 177.6(11) . .
C3 N3 Fe1 169.1(10) . .
C4 N4 Fe1 176.5(10) . .
C5 N5 Fe1 119.7(7) . .
C9 N5 Fe1 122.8(8) . .
C9 N5 C5 117.4(10) . .
C10 N6 N7 105.2(9) . .
C11 N7 N6 105.9(10) . .
C14 N8 Fe4 117.4(8) . 1_464
C15 N8 Fe4 125.8(8) . 1_464
C15 N8 C14 116.7(11) . .
C32 N9 Fe2 176.5(9) . .
C33 N10 Fe2 173.0(9) . .
C34 N11 Fe2 178.4(10) . .
C35 N12 Fe2 173.6(9) . .
C36 N13 Fe2 119.0(7) . .
C40 N13 Fe2 124.2(7) . .
C40 N13 C36 116.8(9) . .
C41 N14 N15 104.4(9) . .
C42 N15 N14 106.9(8) . .
C45 N16 Fe1 121.9(7) . .
C45 N16 C46 114.8(10) . .
C46 N16 Fe1 123.2(7) . .
C63 N17 Fe3 175.1(10) . .
C64 N18 Fe3 178.2(10) . .
C65 N19 Fe3 173.2(10) . .
C66 N20 Fe3 176.7(10) . .
C67 N21 Fe3 120.2(7) . 1_545
C67 N21 C71 116.2(11) . .
C71 N21 Fe3 123.5(9) . 1_545
C72 N22 N23 106.4(8) . .
C73 N23 N22 105.9(9) . .
C76 N24 Fe2 120.8(7) . .
C76 N24 C77 116.8(9) . .
C77 N24 Fe2 122.3(7) . .
C94 N25 Fe4 175.7(11) . .
C95 N26 Fe4 168.7(10) . .
C96 N27 Fe4 177.4(11) . .
C97 N28 Fe4 171.9(10) . .
C98 N29 Fe4 119.0(8) . .
C102 N29 Fe4 125.2(8) . .
C102 N29 C98 115.7(11) . .
C103 N30 N31 105.8(9) . .
C104 N31 N30 107.2(9) . .
C107 N32 Fe3 118.9(7) . 1_565
C107 N32 C108 117.6(11) . .
C108 N32 Fe3 123.5(8) . 1_565
N1 C1 Ag8 175.7(12) . 1_454
N2 C2 Ag7 176.7(12) . 1_455
N3 C3 Ag4 176.3(11) . 1_565
N4 C4 Ag1 175.4(11) . 1_564
N5 C5 H5 118.3 . .
N5 C5 C6 123.4(10) . .
C6 C5 H5 118.3 . .
C5 C6 H6 120.3 . .
C7 C6 C5 119.5(10) . .
C7 C6 H6 120.3 . .
C6 C7 C8 116.8(12) . .
C6 C7 C10 118.0(10) . .
C8 C7 C10 125.0(11) . .
C7 C8 H8 119.7 . .
C9 C8 C7 120.6(12) . .
C9 C8 H8 119.7 . .
N5 C9 C8 122.3(12) . .
N5 C9 H9 118.9 . .
C8 C9 H9 118.9 . .
O1 C10 C7 120.8(11) . .
N6 C10 O1 114.6(11) . .
N6 C10 C7 124.5(10) . .
O1 C11 C12 121.7(10) . .
N7 C11 O1 113.5(11) . .
N7 C11 C12 124.8(12) . .
C13 C12 C11 117.8(10) . .
C13 C12 C16 117.8(11) . .
C16 C12 C11 124.3(11) . .
C12 C13 H13 119.7 . .
C14 C13 C12 120.5(11) . .
C14 C13 H13 119.7 . .
N8 C14 H14 118.8 . .
C13 C14 N8 122.4(12) . .
C13 C14 H14 118.8 . .
N8 C15 H15 117.9 . .
N8 C15 C16 124.1(11) . .
C16 C15 H15 117.9 . .
C12 C16 C15 118.3(11) . .
C12 C16 H16 120.8 . .
C15 C16 H16 120.8 . .
N9 C32 Ag1 175.7(10) . .
N10 C33 Ag4 173.3(10) . .
N11 C34 Ag3 176.2(10) . .
N12 C35 Ag2 174.9(11) . .
N13 C36 H36 119.6 . .
N13 C36 C37 120.9(10) . .
C37 C36 H36 119.6 . .
C36 C37 H37 119.3 . .
C38 C37 C36 121.5(10) . .
C38 C37 H37 119.3 . .
C37 C38 C39 117.2(10) . .
C37 C38 C41 120.2(10) . .
C39 C38 C41 122.5(11) . .
C38 C39 H39 120.4 . .
C40 C39 C38 119.2(11) . .
C40 C39 H39 120.4 . .
N13 C40 C39 124.3(11) . .
N13 C40 H40 117.9 . .
C39 C40 H40 117.9 . .
O2 C41 C38 123.1(9) . .
N14 C41 O2 114.5(9) . .
N14 C41 C38 122.3(11) . .
O2 C42 C43 121.3(9) . .
N15 C42 O2 112.5(10) . .
N15 C42 C43 126.1(9) . .
C44 C43 C42 117.4(9) . .
C44 C43 C47 117.4(10) . .
C47 C43 C42 125.2(9) . .
C43 C44 H44 119.9 . .
C45 C44 C43 120.2(10) . .
C45 C44 H44 119.9 . .
N16 C45 H45 117.4 . .
C44 C45 N16 125.2(10) . .
C44 C45 H45 117.4 . .
N16 C46 H46 118.4 . .
N16 C46 C47 123.3(10) . .
C47 C46 H46 118.4 . .
C43 C47 C46 119.1(9) . .
C43 C47 H47 120.5 . .
C46 C47 H47 120.5 . .
N17 C63 Ag2 172.3(11) . .
N18 C64 Ag3 175.5(10) . 1_556
N19 C65 Ag5 172.6(11) . .
N20 C66 Ag6 174.7(11) . .
N21 C67 H67 118.5 . .
N21 C67 C68 123.0(9) . .
C68 C67 H67 118.5 . .
C67 C68 H68 120.0 . .
C67 C68 C69 120.0(10) . .
C69 C68 H68 120.0 . .
C68 C69 C72 119.1(10) . .
C70 C69 C68 117.7(11) . .
C70 C69 C72 123.1(10) . .
C69 C70 H70 120.4 . .
C69 C70 C71 119.2(10) . .
C71 C70 H70 120.4 . .
N21 C71 C70 123.7(11) . .
N21 C71 H71 118.1 . .
C70 C71 H71 118.1 . .
O3 C72 C69 123.2(10) . .
N22 C72 O3 112.1(10) . .
N22 C72 C69 124.7(10) . .
O3 C73 C74 121.8(10) . .
N23 C73 O3 113.3(9) . .
N23 C73 C74 124.9(10) . .
C75 C74 C73 117.0(9) . .
C75 C74 C78 119.0(10) . .
C78 C74 C73 123.9(11) . .
C74 C75 H75 120.2 . .
C74 C75 C76 119.5(10) . .
C76 C75 H75 120.2 . .
N24 C76 C75 123.1(11) . .
N24 C76 H76 118.4 . .
C75 C76 H76 118.4 . .
N24 C77 H77 118.0 . .
N24 C77 C78 123.9(9) . .
C78 C77 H77 118.0 . .
C74 C78 H78 121.2 . .
C77 C78 C74 117.6(10) . .
C77 C78 H78 121.2 . .
N25 C94 Ag6 175.4(12) . 1_556
N26 C95 Ag5 175.6(11) . .
N27 C96 Ag7 175.1(12) . .
N28 C97 Ag8 175.2(11) . .
N29 C98 H98 117.9 . .
C99 C98 N29 124.2(12) . .
C99 C98 H98 117.9 . .
C98 C99 H99 120.8 . .
C98 C99 C100 118.3(10) . .
C100 C99 H99 120.8 . .
C99 C100 C103 116.8(10) . .
C101 C100 C99 118.7(11) . .
C101 C100 C103 124.4(12) . .
C100 C101 H101 120.4 . .
C100 C101 C102 119.2(12) . .
C102 C101 H101 120.4 . .
N29 C102 C101 123.8(11) . .
N29 C102 H102 118.1 . .
C101 C102 H102 118.1 . .
O4 C103 C100 120.3(10) . .
N30 C103 O4 113.2(10) . .
N30 C103 C100 126.5(12) . .
O4 C104 C105 121.6(10) . .
N31 C104 O4 112.3(11) . .
N31 C104 C105 126.1(10) . .
C106 C105 C104 116.3(10) . .
C106 C105 C109 119.2(12) . .
C109 C105 C104 124.5(10) . .
C105 C106 H106 120.2 . .
C105 C106 C107 119.5(11) . .
C107 C106 H106 120.2 . .
N32 C107 C106 121.7(10) . .
N32 C107 H107 119.2 . .
C106 C107 H107 119.2 . .
N32 C108 H108 117.5 . .
C109 C108 N32 124.9(11) . .
C109 C108 H108 117.5 . .
C105 C109 H109 121.5 . .
C108 C109 C105 117.0(10) . .
C108 C109 H109 121.5 . .
C18 C17 H17 119.9 . .
C18 C17 C26 120.2(13) . .
C26 C17 H17 119.9 . .
C17 C18 H18 119.4 . .
C17 C18 C19 121.1(13) . .
C19 C18 H18 119.4 . .
C18 C19 H19 120.6 . .
C20 C19 C18 118.9(16) . .
C20 C19 H19 120.6 . .
C19 C20 H20 119.0 . .
C19 C20 C21 122.0(14) . .
C21 C20 H20 119.0 . .
C20 C21 C22 124.4(13) . .
C20 C21 C26 118.8(13) . .
C22 C21 C26 116.8(14) . .
C21 C22 H22 118.1 . .
C23 C22 C21 123.7(14) . .
C23 C22 H22 118.1 . .
C22 C23 H23 121.0 . .
C22 C23 C24 118.0(15) . .
C24 C23 H23 121.0 . .
C23 C24 H24 118.6 . .
C25 C24 C23 122.8(16) . .
C25 C24 H24 118.6 . .
C24 C25 H25 119.8 . .
C24 C25 C26 120.4(14) . .
C26 C25 H25 119.8 . .
C17 C26 C21 119.0(14) . .
C17 C26 C25 122.8(13) . .
C25 C26 C21 118.3(13) . .
C28 C27 H27 119.0 . .
C28 C27 C31 121.9(16) . .
C31 C27 H27 119.0 . .
C27 C28 H28 119.2 . .
C29 C28 C27 121.6(19) 2_575 .
C29 C28 H28 119.2 2_575 .
C28 C29 H29 121.0 2_575 .
C30 C29 C28 117.9(18) . 2_575
C30 C29 H29 121.0 . .
C29 C30 H30 118.3 . .
C29 C30 C31 123.4(17) . .
C31 C30 H30 118.3 . .
C27 C31 C31 116.1(18) . 2_575
C30 C31 C27 124.8(14) . .
C30 C31 C31 119.1(18) . 2_575
C49 C48 H48 118.8 . .
C49 C48 C57 122.4(12) . .
C57 C48 H48 118.8 . .
C48 C49 H49 120.6 . .
C48 C49 C50 118.7(13) . .
C50 C49 H49 120.6 . .
C49 C50 H50 119.9 . .
C51 C50 C49 120.1(13) . .
C51 C50 H50 119.9 . .
C50 C51 H51 118.9 . .
C50 C51 C52 122.3(13) . .
C52 C51 H51 118.9 . .
C53 C52 C51 123.6(12) . .
C53 C52 C57 119.1(12) . .
C57 C52 C51 117.1(12) . .
C52 C53 H53 118.8 . .
C54 C53 C52 122.4(13) . .
C54 C53 H53 118.8 . .
C53 C54 H54 120.6 . .
C53 C54 C55 118.8(14) . .
C55 C54 H54 120.6 . .
C54 C55 H55 118.9 . .
C56 C55 C54 122.2(14) . .
C56 C55 H55 118.9 . .
C55 C56 H56 119.7 . .
C55 C56 C57 120.7(12) . .
C57 C56 H56 119.7 . .
C48 C57 C52 119.3(12) . .
C48 C57 C56 124.0(11) . .
C52 C57 C56 116.6(12) . .
C59 C58 H58 118.9 . .
C62 C58 H58 118.9 . .
C62 C58 C59 122.3(16) . .
C58 C59 H59 120.6 . .
C58 C59 C60 118.9(15) . .
C60 C59 H59 120.6 . .
C59 C60 H60 120.4 . .
C61 C60 C59 119.2(15) . .
C61 C60 H60 120.4 . .
C60 C61 H61 118.0 . .
C60 C61 C62 124.0(14) . 2_665
C62 C61 H61 118.0 2_665 .
C58 C62 C61 124.4(14) . 2_665
C58 C62 C62 120.1(19) . 2_665
C62 C62 C61 115.5(17) 2_665 2_665
C80 C79 H79 119.7 . .
C80 C79 C88 120.6(13) . .
C88 C79 H79 119.7 . .
C79 C80 H80 119.7 . .
C79 C80 C81 120.6(14) . .
C81 C80 H80 119.7 . .
C80 C81 H81 119.9 . .
C82 C81 C80 120.1(14) . .
C82 C81 H81 119.9 . .
C81 C82 H82 119.6 . .
C81 C82 C83 120.8(13) . .
C83 C82 H82 119.6 . .
C84 C83 C82 121.8(12) . .
C84 C83 C88 120.1(14) . .
C88 C83 C82 117.9(12) . .
C83 C84 H84 120.1 . .
C85 C84 C83 119.8(13) . .
C85 C84 H84 120.1 . .
C84 C85 H85 118.7 . .
C84 C85 C86 122.5(14) . .
C86 C85 H85 118.7 . .
C85 C86 H86 121.0 . .
C87 C86 C85 118.0(15) . .
C87 C86 H86 121.0 . .
C86 C87 H87 119.0 . .
C86 C87 C88 121.9(13) . .
C88 C87 H87 119.0 . .
C79 C88 C87 122.6(13) . .
C83 C88 C79 119.8(14) . .
C83 C88 C87 117.5(12) . .
C90 C89 H89 120.0 . .
C90 C89 C93 120.0(15) . .
C93 C89 H89 120.0 . .
C89 C90 H90 118.8 . .
C89 C90 C91 122.4(15) . 2_646
C91 C90 H90 118.8 2_646 .
C90 C91 H91 120.9 2_646 .
C92 C91 C90 118.2(15) . 2_646
C92 C91 H91 120.9 . .
C91 C92 H92 117.7 . .
C91 C92 C93 124.6(15) . .
C93 C92 H92 117.7 . .
C89 C93 C92 125.3(14) . .
C89 C93 C93 120.4(19) . 2_646
C92 C93 C93 114.2(19) . 2_646
C111 C110 H110 121.0 . .
C111 C110 C119 117.9(13) . .
C119 C110 H110 121.0 . .
C110 C111 H111 118.5 . .
C110 C111 C112 123.0(16) . .
C112 C111 H111 118.5 . .
C111 C112 H112 120.4 . .
C113 C112 C111 119.3(15) . .
C113 C112 H112 120.4 . .
C112 C113 H113 119.9 . .
C112 C113 C114 120.3(13) . .
C114 C113 H113 119.9 . .
C113 C114 C115 123.2(12) . .
C113 C114 C119 119.7(13) . .
C119 C114 C115 117.1(13) . .
C114 C115 H115 118.4 . .
C116 C115 C114 123.1(14) . .
C116 C115 H115 118.4 . .
C115 C116 H116 120.3 . .
C115 C116 C117 119.3(17) . .
C117 C116 H116 120.3 . .
C116 C117 H117 120.6 . .
C118 C117 C116 118.9(15) . .
C118 C117 H117 120.6 . .
C117 C118 H118 118.5 . .
C117 C118 C119 123.1(13) . .
C119 C118 H118 118.5 . .
C110 C119 C114 119.8(14) . .
C110 C119 C118 121.7(13) . .
C114 C119 C118 118.5(14) . .
C121 C120 H120 118.7 . .
C121 C120 C124 122.6(17) . .
C124 C120 H120 118.7 . .
C120 C121 H121 119.6 . .
C120 C121 C122 120.8(19) . .
C122 C121 H121 119.6 . .
C121 C122 H122 120.4 . .
C123 C122 C121 119.2(19) 2_776 .
C123 C122 H122 120.4 2_776 .
C122 C123 H123 118.3 2_776 .
C122 C123 C124 123.4(17) 2_776 .
C124 C123 H123 118.3 . .
C120 C124 C123 126.0(15) . .
C120 C124 C124 118(2) . 2_776
C123 C124 C124 116(2) . 2_776

loop_
_geom_bond_atom_site_label_1
_geom_bond_atom_site_label_2
_geom_bond_distance
_geom_bond_site_symmetry_2
Ag1 Ag2 3.0250(15) 2_656
Ag1 C4 2.059(12) 1_546
Ag1 C32 2.071(11) .
Ag2 Ag1 3.0250(15) 2_656
Ag2 C35 2.059(13) .
Ag2 C63 2.060(11) .
Ag3 Ag4 3.2452(15) 2_655
Ag3 C34 2.072(12) .
Ag3 C64 2.053(12) 1_554
Ag4 Ag3 3.2451(15) 2_655
Ag4 C3 2.050(12) 1_545
Ag4 C33 2.054(12) .
Ag5 Ag7 3.2539(16) 2_766
Ag5 C65 2.059(13) .
Ag5 C95 2.036(13) .
Ag6 Ag8 3.0324(17) 2_766
Ag6 C66 2.068(13) .
Ag6 C94 2.036(13) 1_554
Ag7 Ag5 3.2539(16) 2_766
Ag7 C2 2.045(14) 1_655
Ag7 C96 2.038(13) .
Ag8 Ag6 3.0325(17) 2_766
Ag8 C1 2.054(14) 1_656
Ag8 C97 2.040(14) .
Fe1 N1 1.963(11) .
Fe1 N2 1.990(11) .
Fe1 N3 1.984(10) .
Fe1 N4 2.000(9) .
Fe1 N5 2.022(10) .
Fe1 N16 2.010(9) .
Fe2 N9 1.930(9) .
Fe2 N10 1.929(9) .
Fe2 N11 1.936(10) .
Fe2 N12 1.928(10) .
Fe2 N13 1.971(9) .
Fe2 N24 1.982(9) .
Fe3 N17 1.987(9) .
Fe3 N18 1.992(9) .
Fe3 N19 1.958(10) .
Fe3 N20 1.981(10) .
Fe3 N21 2.037(10) 1_565
Fe3 N32 2.039(10) 1_545
Fe4 N8 2.110(10) 1_646
Fe4 N25 2.087(11) .
Fe4 N26 2.091(11) .
Fe4 N27 2.106(12) .
Fe4 N28 2.071(12) .
Fe4 N29 2.099(11) .
O1 C10 1.360(13) .
O1 C11 1.359(15) .
O2 C41 1.332(13) .
O2 C42 1.379(12) .
O3 C72 1.352(12) .
O3 C73 1.360(13) .
O4 C103 1.385(14) .
O4 C104 1.361(13) .
N1 C1 1.149(15) .
N2 C2 1.152(14) .
N3 C3 1.142(13) .
N4 C4 1.127(13) .
N5 C5 1.367(13) .
N5 C9 1.312(14) .
N6 N7 1.411(13) .
N6 C10 1.269(15) .
N7 C11 1.283(13) .
N8 Fe4 2.110(10) 1_464
N8 C14 1.370(13) .
N8 C15 1.321(15) .
N9 C32 1.137(12) .
N10 C33 1.145(13) .
N11 C34 1.138(13) .
N12 C35 1.141(14) .
N13 C36 1.367(12) .
N13 C40 1.349(14) .
N14 N15 1.405(12) .
N14 C41 1.303(13) .
N15 C42 1.280(13) .
N16 C45 1.348(14) .
N16 C46 1.369(12) .
N17 C63 1.138(13) .
N18 C64 1.160(13) .
N19 C65 1.147(14) .
N20 C66 1.134(14) .
N21 Fe3 2.037(10) 1_545
N21 C67 1.341(14) .
N21 C71 1.361(12) .
N22 N23 1.386(12) .
N22 C72 1.315(14) .
N23 C73 1.292(13) .
N24 C76 1.324(12) .
N24 C77 1.365(13) .
N25 C94 1.160(15) .
N26 C95 1.145(14) .
N27 C96 1.155(15) .
N28 C97 1.163(15) .
N29 C98 1.374(13) .
N29 C102 1.322(17) .
N30 N31 1.393(13) .
N30 C103 1.280(13) .
N31 C104 1.295(14) .
N32 Fe3 2.039(10) 1_565
N32 C107 1.332(13) .
N32 C108 1.359(13) .
C1 Ag8 2.054(14) 1_454
C2 Ag7 2.045(14) 1_455
C3 Ag4 2.050(12) 1_565
C4 Ag1 2.059(12) 1_564
C5 H5 0.9500 .
C5 C6 1.374(15) .
C6 H6 0.9500 .
C6 C7 1.373(14) .
C7 C8 1.402(17) .
C7 C10 1.461(17) .
C8 H8 0.9500 .
C8 C9 1.386(18) .
C9 H9 0.9500 .
C11 C12 1.456(16) .
C12 C13 1.379(16) .
C12 C16 1.388(14) .
C13 H13 0.9500 .
C13 C14 1.361(16) .
C14 H14 0.9500 .
C15 H15 0.9500 .
C15 C16 1.391(16) .
C16 H16 0.9500 .
C36 H36 0.9500 .
C36 C37 1.397(14) .
C37 H37 0.9500 .
C37 C38 1.353(15) .
C38 C39 1.414(14) .
C38 C41 1.462(15) .
C39 H39 0.9500 .
C39 C40 1.352(16) .
C40 H40 0.9500 .
C42 C43 1.441(15) .
C43 C44 1.386(13) .
C43 C47 1.386(14) .
C44 H44 0.9500 .
C44 C45 1.343(15) .
C45 H45 0.9500 .
C46 H46 0.9500 .
C46 C47 1.393(15) .
C47 H47 0.9500 .
C64 Ag3 2.054(12) 1_556
C67 H67 0.9500 .
C67 C68 1.372(15) .
C68 H68 0.9500 .
C68 C69 1.398(13) .
C69 C70 1.367(14) .
C69 C72 1.434(15) .
C70 H70 0.9500 .
C70 C71 1.380(16) .
C71 H71 0.9500 .
C73 C74 1.476(14) .
C74 C75 1.376(16) .
C74 C78 1.390(13) .
C75 H75 0.9500 .
C75 C76 1.378(15) .
C76 H76 0.9500 .
C77 H77 0.9500 .
C77 C78 1.374(15) .
C78 H78 0.9500 .
C94 Ag6 2.036(13) 1_556
C98 H98 0.9500 .
C98 C99 1.371(16) .
C99 H99 0.9500 .
C99 C100 1.398(16) .
C100 C101 1.362(14) .
C100 C103 1.450(15) .
C101 H101 0.9500 .
C101 C102 1.406(18) .
C102 H102 0.9500 .
C104 C105 1.460(17) .
C105 C106 1.385(14) .
C105 C109 1.401(15) .
C106 H106 0.9500 .
C106 C107 1.393(16) .
C107 H107 0.9500 .
C108 H108 0.9500 .
C108 C109 1.358(16) .
C109 H109 0.9500 .
C17 H17 0.9500 .
C17 C18 1.376(19) .
C17 C26 1.402(18) .
C18 H18 0.9500 .
C18 C19 1.40(2) .
C19 H19 0.9500 .
C19 C20 1.375(19) .
C20 H20 0.9500 .
C20 C21 1.39(2) .
C21 C22 1.417(18) .
C21 C26 1.430(18) .
C22 H22 0.9500 .
C22 C23 1.36(2) .
C23 H23 0.9500 .
C23 C24 1.37(2) .
C24 H24 0.9500 .
C24 C25 1.359(19) .
C25 H25 0.9500 .
C25 C26 1.428(19) .
C27 H27 0.9500 .
C27 C28 1.37(2) .
C27 C31 1.39(2) .
C28 H28 0.9500 .
C28 C29 1.36(2) 2_575
C29 C28 1.36(2) 2_575
C29 H29 0.9500 .
C29 C30 1.34(2) .
C30 H30 0.9500 .
C30 C31 1.39(2) .
C31 C31 1.42(3) 2_575
C48 H48 0.9500 .
C48 C49 1.367(19) .
C48 C57 1.391(18) .
C49 H49 0.9500 .
C49 C50 1.422(18) .
C50 H50 0.9500 .
C50 C51 1.348(19) .
C51 H51 0.9500 .
C51 C52 1.424(17) .
C52 C53 1.384(17) .
C52 C57 1.424(15) .
C53 H53 0.9500 .
C53 C54 1.346(19) .
C54 H54 0.9500 .
C54 C55 1.384(18) .
C55 H55 0.9500 .
C55 C56 1.330(19) .
C56 H56 0.9500 .
C56 C57 1.435(18) .
C58 H58 0.9500 .
C58 C59 1.38(2) .
C58 C62 1.36(2) .
C59 H59 0.9500 .
C59 C60 1.41(2) .
C60 H60 0.9500 .
C60 C61 1.32(2) .
C61 H61 0.9500 .
C61 C62 1.43(2) 2_665
C62 C61 1.43(2) 2_665
C62 C62 1.42(2) 2_665
C79 H79 0.9500 .
C79 C80 1.36(2) .
C79 C88 1.404(17) .
C80 H80 0.9500 .
C80 C81 1.41(2) .
C81 H81 0.9500 .
C81 C82 1.348(17) .
C82 H82 0.9500 .
C82 C83 1.447(19) .
C83 C84 1.399(17) .
C83 C88 1.399(17) .
C84 H84 0.9500 .
C84 C85 1.350(19) .
C85 H85 0.9500 .
C85 C86 1.41(2) .
C86 H86 0.9500 .
C86 C87 1.351(18) .
C87 H87 0.9500 .
C87 C88 1.442(19) .
C89 H89 0.9500 .
C89 C90 1.33(2) .
C89 C93 1.403(19) .
C90 H90 0.9500 .
C90 C91 1.41(2) 2_646
C91 C90 1.41(2) 2_646
C91 H91 0.9500 .
C91 C92 1.34(2) .
C92 H92 0.9500 .
C92 C93 1.42(2) .
C93 C93 1.46(2) 2_646
C110 H110 0.9500 .
C110 C111 1.37(2) .
C110 C119 1.41(2) .
C111 H111 0.9500 .
C111 C112 1.38(2) .
C112 H112 0.9500 .
C112 C113 1.38(2) .
C113 H113 0.9500 .
C113 C114 1.390(18) .
C114 C115 1.435(18) .
C114 C119 1.414(16) .
C115 H115 0.9500 .
C115 C116 1.36(2) .
C116 H116 0.9500 .
C116 C117 1.42(2) .
C117 H117 0.9500 .
C117 C118 1.36(2) .
C118 H118 0.9500 .
C118 C119 1.42(2) .
C120 H120 0.9500 .
C120 C121 1.32(2) .
C120 C124 1.40(2) .
C121 H121 0.9500 .
C121 C122 1.39(2) .
C122 H122 0.9500 .
C122 C123 1.35(2) 2_776
C123 C122 1.35(2) 2_776
C123 H123 0.9500 .
C123 C124 1.40(2) .
C124 C124 1.46(3) 2_776

loop_
_geom_torsion_atom_site_label_1
_geom_torsion_atom_site_label_2
_geom_torsion_atom_site_label_3
_geom_torsion_atom_site_label_4
_geom_torsion
_geom_torsion_site_symmetry_1
_geom_torsion_site_symmetry_4
Fe1 N5 C5 C6 -176.6(9) . .
Fe1 N5 C9 C8 176.1(10) . .
Fe1 N16 C45 C44 176.9(9) . .
Fe1 N16 C46 C47 -177.2(8) . .
Fe2 N13 C36 C37 -178.1(8) . .
Fe2 N13 C40 C39 176.2(9) . .
Fe2 N24 C76 C75 176.5(9) . .
Fe2 N24 C77 C78 -177.4(8) . .
Fe3 N21 C67 C68 -177.2(9) 1_545 .
Fe3 N21 C71 C70 176.6(10) 1_545 .
Fe3 N32 C107 C106 176.4(8) 1_565 .
Fe3 N32 C108 C109 -178.6(9) 1_565 .
Fe4 N8 C14 C13 176.7(9) 1_464 .
Fe4 N8 C15 C16 -179.0(9) 1_464 .
Fe4 N29 C98 C99 -176.7(10) . .
Fe4 N29 C102 C101 177.0(10) . .
O1 C11 C12 C13 -171.3(11) . .
O1 C11 C12 C16 6.7(18) . .
O2 C42 C43 C44 -170.5(10) . .
O2 C42 C43 C47 10.1(17) . .
O3 C73 C74 C75 -172.3(10) . .
O3 C73 C74 C78 6.1(17) . .
O4 C104 C105 C106 -171.5(10) . .
O4 C104 C105 C109 6.9(18) . .
N5 C5 C6 C7 -1.3(18) . .
N6 N7 C11 O1 0.5(13) . .
N6 N7 C11 C12 -177.3(11) . .
N7 N6 C10 O1 0.0(14) . .
N7 N6 C10 C7 178.4(11) . .
N7 C11 C12 C13 6.3(18) . .
N7 C11 C12 C16 -175.7(12) . .
N8 C15 C16 C12 3.2(18) . .
N13 C36 C37 C38 0.1(16) . .
N14 N15 C42 O2 0.3(13) . .
N14 N15 C42 C43 -175.5(11) . .
N15 N14 C41 O2 1.0(13) . .
N15 N14 C41 C38 179.6(10) . .
N15 C42 C43 C44 4.9(18) . .
N15 C42 C43 C47 -174.5(11) . .
N16 C46 C47 C43 0.1(17) . .
N21 C67 C68 C69 1.4(18) . .
N22 N23 C73 O3 3.4(13) . .
N22 N23 C73 C74 -177.4(10) . .
N23 N22 C72 O3 1.2(12) . .
N23 N22 C72 C69 -178.7(10) . .
N23 C73 C74 C75 8.6(17) . .
N23 C73 C74 C78 -172.9(11) . .
N24 C77 C78 C74 0.9(16) . .
N29 C98 C99 C100 1(2) . .
N30 N31 C104 O4 1.2(13) . .
N30 N31 C104 C105 -177.5(10) . .
N31 N30 C103 O4 -1.0(13) . .
N31 N30 C103 C100 180.0(11) . .
N31 C104 C105 C106 7.1(18) . .
N31 C104 C105 C109 -174.4(11) . .
N32 C108 C109 C105 2.6(17) . .
C5 N5 C9 C8 -1.1(18) . .
C5 C6 C7 C8 2.1(18) . .
C5 C6 C7 C10 177.4(11) . .
C6 C7 C8 C9 -2.5(19) . .
C6 C7 C10 O1 166.2(10) . .
C6 C7 C10 N6 -12.1(19) . .
C7 C8 C9 N5 2(2) . .
C8 C7 C10 O1 -18.9(19) . .
C8 C7 C10 N6 162.8(13) . .
C9 N5 C5 C6 0.7(17) . .
C10 O1 C11 N7 -0.5(13) . .
C10 O1 C11 C12 177.4(11) . .
C10 N6 N7 C11 -0.3(13) . .
C10 C7 C8 C9 -177.5(13) . .
C11 O1 C10 N6 0.3(13) . .
C11 O1 C10 C7 -178.2(11) . .
C11 C12 C13 C14 178.9(11) . .
C11 C12 C16 C15 179.0(11) . .
C12 C13 C14 N8 1.6(18) . .
C13 C12 C16 C15 -3.0(17) . .
C14 N8 C15 C16 -1.0(18) . .
C15 N8 C14 C13 -1.5(17) . .
C16 C12 C13 C14 0.8(18) . .
C36 N13 C40 C39 -3.6(17) . .
C36 C37 C38 C39 -0.3(17) . .
C36 C37 C38 C41 177.4(10) . .
C37 C38 C39 C40 -1.4(17) . .
C37 C38 C41 O2 165.0(11) . .
C37 C38 C41 N14 -13.5(18) . .
C38 C39 C40 N13 3.5(19) . .
C39 C38 C41 O2 -17.4(18) . .
C39 C38 C41 N14 164.1(11) . .
C40 N13 C36 C37 1.8(15) . .
C41 O2 C42 N15 0.3(12) . .
C41 O2 C42 C43 176.3(10) . .
C41 N14 N15 C42 -0.7(12) . .
C41 C38 C39 C40 -179.1(12) . .
C42 O2 C41 N14 -0.8(13) . .
C42 O2 C41 C38 -179.4(11) . .
C42 C43 C44 C45 -179.4(11) . .
C42 C43 C47 C46 179.1(11) . .
C43 C44 C45 N16 0.6(19) . .
C44 C43 C47 C46 -0.4(16) . .
C45 N16 C46 C47 0.5(16) . .
C46 N16 C45 C44 -0.8(17) . .
C47 C43 C44 C45 0.0(17) . .
C67 N21 C71 C70 -1.6(18) . .
C67 C68 C69 C70 -3.5(17) . .
C67 C68 C69 C72 179.3(11) . .
C68 C69 C70 C71 2.9(17) . .
C68 C69 C72 O3 163.9(10) . .
C68 C69 C72 N22 -16.2(18) . .
C69 C70 C71 N21 -0.4(19) . .
C70 C69 C72 O3 -13.1(18) . .
C70 C69 C72 N22 166.7(11) . .
C71 N21 C67 C68 1.1(17) . .
C72 O3 C73 N23 -2.7(12) . .
C72 O3 C73 C74 178.2(10) . .
C72 N22 N23 C73 -2.7(12) . .
C72 C69 C70 C71 -179.9(12) . .
C73 O3 C72 N22 0.8(12) . .
C73 O3 C72 C69 -179.4(11) . .
C73 C74 C75 C76 178.6(10) . .
C73 C74 C78 C77 -179.3(10) . .
C74 C75 C76 N24 0.9(18) . .
C75 C74 C78 C77 -0.9(15) . .
C76 N24 C77 C78 0.0(16) . .
C77 N24 C76 C75 -0.9(16) . .
C78 C74 C75 C76 0.0(17) . .
C98 N29 C102 C101 1(2) . .
C98 C99 C100 C101 -1.1(18) . .
C98 C99 C100 C103 178.3(11) . .
C99 C100 C101 C102 1.7(19) . .
C99 C100 C103 O4 165.7(11) . .
C99 C100 C103 N30 -15.4(18) . .
C100 C101 C102 N29 -2(2) . .
C101 C100 C103 O4 -15.0(18) . .
C101 C100 C103 N30 164.0(12) . .
C102 N29 C98 C99 -0.7(19) . .
C103 O4 C104 N31 -1.7(12) . .
C103 O4 C104 C105 177.1(10) . .
C103 N30 N31 C104 -0.1(12) . .
C103 C100 C101 C102 -177.7(12) . .
C104 O4 C103 N30 1.7(12) . .
C104 O4 C103 C100 -179.2(10) . .
C104 C105 C106 C107 178.4(11) . .
C104 C105 C109 C108 179.7(11) . .
C105 C106 C107 N32 1.8(17) . .
C106 C105 C109 C108 -1.9(16) . .
C107 N32 C108 C109 -1.0(16) . .
C108 N32 C107 C106 -1.2(16) . .
C109 C105 C106 C107 -0.2(17) . .
C17 C18 C19 C20 -1(2) . .
C18 C17 C26 C21 0.4(19) . .
C18 C17 C26 C25 -178.9(12) . .
C18 C19 C20 C21 3(2) . .
C19 C20 C21 C22 177.5(13) . .
C19 C20 C21 C26 -2(2) . .
C20 C21 C22 C23 -179.5(14) . .
C20 C21 C26 C17 0.5(19) . .
C20 C21 C26 C25 179.9(12) . .
C21 C22 C23 C24 -1(2) . .
C22 C21 C26 C17 -179.0(12) . .
C22 C21 C26 C25 0.4(18) . .
C22 C23 C24 C25 2(2) . .
C23 C24 C25 C26 -2(2) . .
C24 C25 C26 C17 -180.0(12) . .
C24 C25 C26 C21 1(2) . .
C26 C17 C18 C19 0(2) . .
C26 C21 C22 C23 0(2) . .
C28 C27 C31 C30 -179.8(14) . .
C28 C27 C31 C31 -3(2) . 2_575
C28 C29 C30 C31 0(3) 2_575 .
C29 C30 C31 C27 178.2(15) . .
C29 C30 C31 C31 2(3) . 2_575
C31 C27 C28 C29 2(3) . 2_575
C48 C49 C50 C51 -0.9(19) . .
C49 C48 C57 C52 2.2(18) . .
C49 C48 C57 C56 -178.0(12) . .
C49 C50 C51 C52 2(2) . .
C50 C51 C52 C53 175.2(13) . .
C50 C51 C52 C57 -0.8(18) . .
C51 C52 C53 C54 -179.9(13) . .
C51 C52 C57 C48 -1.3(16) . .
C51 C52 C57 C56 178.9(11) . .
C52 C53 C54 C55 2(2) . .
C53 C52 C57 C48 -177.4(11) . .
C53 C52 C57 C56 2.8(17) . .
C53 C54 C55 C56 1(2) . .
C54 C55 C56 C57 -2(2) . .
C55 C56 C57 C48 -179.6(13) . .
C55 C56 C57 C52 0.2(18) . .
C57 C48 C49 C50 -1.1(19) . .
C57 C52 C53 C54 -4(2) . .
C58 C59 C60 C61 1(2) . .
C59 C58 C62 C61 179.6(12) . 2_665
C59 C58 C62 C62 -2(2) . 2_665
C59 C60 C61 C62 -1(2) . 2_665
C62 C58 C59 C60 1(2) . .
C79 C80 C81 C82 1(2) . .
C80 C79 C88 C83 4.1(19) . .
C80 C79 C88 C87 -178.5(12) . .
C80 C81 C82 C83 0(2) . .
C81 C82 C83 C84 175.4(12) . .
C81 C82 C83 C88 1.4(19) . .
C82 C83 C84 C85 -179.2(13) . .
C82 C83 C88 C79 -3.4(18) . .
C82 C83 C88 C87 179.0(11) . .
C83 C84 C85 C86 2(2) . .
C84 C83 C88 C79 -177.5(12) . .
C84 C83 C88 C87 5.0(18) . .
C84 C85 C86 C87 1(2) . .
C85 C86 C87 C88 -2(2) . .
C86 C87 C88 C79 -179.0(12) . .
C86 C87 C88 C83 -1.5(19) . .
C88 C79 C80 C81 -3(2) . .
C88 C83 C84 C85 -5(2) . .
C90 C89 C93 C92 177.7(13) . .
C90 C89 C93 C93 0(2) . 2_646
C90 C91 C92 C93 2(2) 2_646 .
C91 C92 C93 C89 178.8(13) . .
C91 C92 C93 C93 -3(2) . 2_646
C93 C89 C90 C91 1(2) . 2_646
C110 C111 C112 C113 0(2) . .
C111 C110 C119 C114 2(2) . .
C111 C110 C119 C118 -179.2(12) . .
C111 C112 C113 C114 1(2) . .
C112 C113 C114 C115 177.4(13) . .
C112 C113 C114 C119 0.2(19) . .
C113 C114 C115 C116 -179.6(13) . .
C113 C114 C119 C110 -1.5(19) . .
C113 C114 C119 C118 179.5(11) . .
C114 C115 C116 C117 1(2) . .
C115 C114 C119 C110 -178.8(12) . .
C115 C114 C119 C118 2.1(17) . .
C115 C116 C117 C118 1(2) . .
C116 C117 C118 C119 -1(2) . .
C117 C118 C119 C110 -179.4(13) . .
C117 C118 C119 C114 -0.3(19) . .
C119 C110 C111 C112 -1(2) . .
C119 C114 C115 C116 -2(2) . .
C120 C121 C122 C123 -3(2) . 2_776
C121 C120 C124 C123 179.3(14) . .
C121 C120 C124 C124 -2(2) . 2_776
C122 C123 C124 C120 179.9(14) 2_776 .
C122 C123 C124 C124 1(2) 2_776 2_776
C124 C120 C121 C122 3(2) . .
